data_7720441
loop_
_publ_author_name
'She, Jia-Hong'
'Sun, Mi-Zhen'
'Zhang, Shu-Ran'
'Xu, Guang-Juan'
'Xu, Yan-Hong'
'Xie, Wei'
'Hu, Xiao-Li'
'Su, Zhong-Min'

_publ_section_title
;
 Cobalt MOF-derived Co/CoO/C composites for efficient peroxymonosulfate
 activation and oxytetracycline degradation.
;
_journal_issue 4
_journal_name_full 'Dalton transactions (Cambridge, England : 2003)'
_journal_page_first 1891
_journal_page_last 1900
_journal_paper_doi 10.1039/d5dt02313k
_journal_volume 55
_journal_year 2026
_chemical_formula_moiety 'C52 H40 Co2 N8 O8'
_chemical_formula_sum 'C52 H40 Co2 N8 O8'
_chemical_formula_weight 1022.78
_space_group_crystal_system triclinic
_space_group_IT_number 2
_space_group_name_Hall '-P 1'
_space_group_name_H-M_alt 'P -1'
_atom_sites_solution_hydrogens geom
_atom_sites_solution_primary iterative
_audit_creation_date 2024-05-20
_audit_creation_method
;
Olex2 1.3
(compiled 2020.06.28 svn.raecde09e for OlexSys, GUI svn.r6132)
;
_audit_update_record
;
2024-12-25 deposited with the CCDC.	2025-12-22 downloaded from the CCDC.
;
_cell_angle_alpha 96.406(2)
_cell_angle_beta 93.983(3)
_cell_angle_gamma 101.347(2)
_cell_formula_units_Z 2
_cell_length_a 10.5121(6)
_cell_length_b 11.5698(5)
_cell_length_c 19.0923(10)
_cell_measurement_reflns_used 8745
_cell_measurement_temperature 294.96
_cell_measurement_theta_max 24.67
_cell_measurement_theta_min 2.35
_cell_volume 2252.5(2)
_computing_cell_refinement 'SAINT V8.38A (Bruker, 2018)'
_computing_data_reduction 'SAINT V8.38A (Bruker, 2018)'
_computing_molecular_graphics 'Olex2 1.3 (Dolomanov et al., 2009)'
_computing_publication_material 'Olex2 1.3 (Dolomanov et al., 2009)'
_computing_structure_refinement 'SHELXL 2018/3 (Sheldrick, 2015)'
_computing_structure_solution 'olex2.solve 1.3 (Bourhis et al., 2015)'
_diffrn_ambient_temperature 294.96
_diffrn_measured_fraction_theta_full 0.988
_diffrn_measured_fraction_theta_max 0.988
_diffrn_measurement_device_type 'Bruker APEX-II CCD'
_diffrn_measurement_method '\f and \w scans'
_diffrn_radiation_monochromator graphite
_diffrn_radiation_type MoK\a
_diffrn_radiation_wavelength 0.71073
_diffrn_reflns_av_R_equivalents 0.0710
_diffrn_reflns_av_unetI/netI 0.0543
_diffrn_reflns_Laue_measured_fraction_full 0.988
_diffrn_reflns_Laue_measured_fraction_max 0.988
_diffrn_reflns_limit_h_max 12
_diffrn_reflns_limit_h_min -12
_diffrn_reflns_limit_k_max 13
_diffrn_reflns_limit_k_min -13
_diffrn_reflns_limit_l_max 22
_diffrn_reflns_limit_l_min -22
_diffrn_reflns_number 34323
_diffrn_reflns_point_group_measured_fraction_full 0.988
_diffrn_reflns_point_group_measured_fraction_max 0.988
_diffrn_reflns_theta_full 25.075
_diffrn_reflns_theta_max 25.075
_diffrn_reflns_theta_min 2.608
_diffrn_source_current 0.9
_diffrn_source_power 0.0405
_diffrn_source_voltage 45.0
_diffrn_standards_number 0
_exptl_absorpt_coefficient_mu 0.804
_exptl_absorpt_correction_type none
_exptl_crystal_density_diffrn 1.508
_exptl_crystal_F_000 1052
_refine_diff_density_max 0.731
_refine_diff_density_min -0.482
_refine_diff_density_rms 0.072
_refine_ls_extinction_method none
_refine_ls_goodness_of_fit_ref 1.059
_refine_ls_hydrogen_treatment constr
_refine_ls_matrix_type full
_refine_ls_number_parameters 631
_refine_ls_number_reflns 7910
_refine_ls_number_restraints 0
_refine_ls_restrained_S_all 1.059
_refine_ls_R_factor_all 0.0817
_refine_ls_R_factor_gt 0.0516
_refine_ls_shift/su_max 0.000
_refine_ls_shift/su_mean 0.000
_refine_ls_structure_factor_coef Fsqd
_refine_ls_weighting_details 'w=1/[\s^2^(Fo^2^)+(0.0514P)^2^+3.2308P] where P=(Fo^2^+2Fc^2^)/3'
_refine_ls_weighting_scheme calc
_refine_ls_wR_factor_gt 0.1168
_refine_ls_wR_factor_ref 0.1295
_reflns_Friedel_coverage 0.000
_reflns_number_gt 5725
_reflns_number_total 7910
_reflns_threshold_expression 'I > 2\s(I)'
_cod_data_source_file d5dt02313k2.cif
_cod_data_source_block 2
_cod_database_code 7720441
_shelx_shelxl_version_number 2018/3
_shelx_space_group_comment
;
The symmetry employed for this shelxl refinement is uniquely defined
by the following loop, which should always be used as a source of
symmetry information in preference to the above space-group names.
They are only intended as comments.
;
_olex2_refinement_description
;
1. Fixed Uiso
 At 1.2 times of:
  All C(H) groups, All C(H,H) groups
2.a Secondary CH2 refined with riding coordinates:
 C53(H53A,H53B), C44(H44A,H44B), C29(H29A,H29B), C37(H37A,H37B)
2.b Aromatic/amide H refined with riding coordinates:
 C3(H3), C4(H4), C9(H9), C42(H42), C40(H40), C15(H15), C30(H30), C41(H41),
 C23(H23), C16(H16), C11(H11), C10(H10), C12(H12), C54(H54), C20(H20), C22(H22),
  C26(H26), C21(H21), C47(H47), C52(H52), C51(H51), C43(H43), C36(H36),
 C27(H27), C32(H32), C33(H33), C46(H46), C35(H35), C50(H50), C49(H49), C39(H39),
  C38(H38)
;
_olex2_submission_special_instructions 'No special instructions were received'

loop_
_space_group_symop_operation_xyz
'x, y, z'
'-x, -y, -z'

loop_
_atom_site_label
_atom_site_type_symbol
_atom_site_fract_x
_atom_site_fract_y
_atom_site_fract_z
_atom_site_U_iso_or_equiv
_atom_site_adp_type
_atom_site_occupancy
_atom_site_site_symmetry_order
_atom_site_calc_flag
_atom_site_refinement_flags_posn
_atom_site_refinement_flags_adp
_atom_site_refinement_flags_occupancy
_atom_site_disorder_assembly
_atom_site_disorder_group
Co1 Co 0.86620(5) 0.56901(4) -0.13362(3) 0.02688(15) Uani 1 1 d . . . . .
Co2 Co 0.53902(5) 0.85799(5) 0.37518(3) 0.02657(15) Uani 1 1 d . . . . .
O3 O 0.6349(3) 0.8563(2) 0.46808(13) 0.0339(7) Uani 1 1 d . . . . .
O7 O 0.8609(3) 0.6618(3) -0.04040(14) 0.0399(7) Uani 1 1 d . . . . .
O4 O 0.5366(3) 0.6713(2) 0.43428(15) 0.0409(7) Uani 1 1 d . . . . .
O8 O 0.6582(3) 0.5681(3) -0.06865(15) 0.0478(8) Uani 1 1 d . . . . .
O6 O 0.5332(3) 0.7806(3) 0.27575(16) 0.0504(8) Uani 1 1 d . . . . .
O1 O 0.7851(3) 0.5306(3) 0.76031(16) 0.0498(8) Uani 1 1 d . . . . .
N5 N -0.4105(3) 0.0415(3) 0.37540(18) 0.0350(8) Uani 1 1 d . . . . .
N8 N 0.3411(3) 0.8351(3) 0.37578(16) 0.0297(7) Uani 1 1 d . . . . .
O2 O 0.8454(3) 0.7178(3) 0.79957(15) 0.0529(9) Uani 1 1 d . . . . .
O5 O 0.7423(4) 0.8408(3) 0.30685(16) 0.0523(9) Uani 1 1 d . . . . .
N1 N 0.8485(3) 0.3913(3) -0.12639(17) 0.0311(8) Uani 1 1 d . . . . .
N4 N 0.0674(3) -0.3840(3) -0.13527(17) 0.0331(8) Uani 1 1 d . . . . .
N2 N 0.7834(3) 0.2005(3) -0.16240(18) 0.0370(8) Uani 1 1 d . . . . .
N6 N -0.3192(3) 0.2279(3) 0.41761(18) 0.0370(8) Uani 1 1 d . . . . .
N3 N 0.2720(4) -0.3066(3) -0.09742(19) 0.0426(9) Uani 1 1 d . . . . .
N7 N 0.1361(3) 0.7600(3) 0.33856(19) 0.0385(9) Uani 1 1 d . . . . .
C2 C 0.6712(3) 0.7142(3) 0.54372(18) 0.0224(8) Uani 1 1 d . . . . .
C1 C 0.6109(4) 0.7465(3) 0.47672(19) 0.0247(8) Uani 1 1 d . . . . .
C8 C 0.7984(4) 0.7733(3) 0.57504(19) 0.0237(8) Uani 1 1 d . . . . .
C7 C 0.8407(4) 0.7517(3) 0.64409(19) 0.0253(8) Uani 1 1 d . . . . .
C18 C 0.7701(4) 0.8053(3) 0.07542(19) 0.0272(9) Uani 1 1 d . . . . .
C24 C 0.7114(4) 0.6870(3) 0.0443(2) 0.0289(9) Uani 1 1 d . . . . .
C5 C 0.7589(4) 0.6648(3) 0.67770(19) 0.0271(9) Uani 1 1 d . . . . .
C3 C 0.6001(4) 0.6279(3) 0.5764(2) 0.0315(9) Uani 1 1 d . . . . .
H3 H 0.520283 0.585337 0.554513 0.038 Uiso 1 1 calc R U . . .
C4 C 0.6454(4) 0.6020(4) 0.6429(2) 0.0340(10) Uani 1 1 d . . . . .
H4 H 0.596507 0.540644 0.663266 0.041 Uiso 1 1 calc R U . . .
C14 C 0.6732(4) 0.7619(3) 0.1856(2) 0.0304(9) Uani 1 1 d . . . . .
C19 C 0.7548(4) 0.8421(3) 0.1475(2) 0.0292(9) Uani 1 1 d . . . . .
C9 C 0.8877(4) 0.8456(3) 0.5376(2) 0.0313(9) Uani 1 1 d . . . . .
H9 H 0.862386 0.858256 0.491923 0.038 Uiso 1 1 calc R U . . .
C25 C 0.7425(4) 0.6354(3) -0.0267(2) 0.0318(9) Uani 1 1 d . . . . .
C42 C 0.2585(4) 0.7402(4) 0.3444(2) 0.0355(10) Uani 1 1 d . . . . .
H42 H 0.281352 0.668851 0.328239 0.043 Uiso 1 1 calc R U . . .
C40 C 0.1505(4) -0.3274(4) -0.0811(2) 0.0398(11) Uani 1 1 d . . . . .
H40 H 0.125747 -0.304830 -0.036611 0.048 Uiso 1 1 calc R U . . .
C15 C 0.6096(4) 0.6534(4) 0.1518(2) 0.0377(10) Uani 1 1 d . . . . .
H15 H 0.551177 0.604022 0.175445 0.045 Uiso 1 1 calc R U . . .
C30 C 0.7560(4) 0.3082(3) -0.1624(2) 0.0350(10) Uani 1 1 d . . . . .
H30 H 0.680568 0.322842 -0.184979 0.042 Uiso 1 1 calc R U . . .
C41 C 0.2664(4) 0.9190(4) 0.3909(2) 0.0385(10) Uani 1 1 d . . . . .
H41 H 0.298563 0.996251 0.412756 0.046 Uiso 1 1 calc R U . . .
C23 C 0.8379(4) 0.8910(4) 0.0360(2) 0.0363(10) Uani 1 1 d . . . . .
H23 H 0.845995 0.869820 -0.011630 0.044 Uiso 1 1 calc R U . . .
C6 C 0.7989(4) 0.6371(4) 0.7505(2) 0.0353(10) Uani 1 1 d . . . . .
C16 C 0.6308(4) 0.6151(4) 0.0821(2) 0.0367(10) Uani 1 1 d . . . . .
H16 H 0.589257 0.539433 0.061083 0.044 Uiso 1 1 calc R U . . .
C11 C 1.0495(4) 0.8822(4) 0.6364(2) 0.0409(11) Uani 1 1 d . . . . .
H11 H 1.131881 0.920820 0.656964 0.049 Uiso 1 1 calc R U . . .
C10 C 1.0098(4) 0.8966(4) 0.5675(2) 0.0391(11) Uani 1 1 d . . . . .
H10 H 1.067667 0.941842 0.541500 0.047 Uiso 1 1 calc R U . . .
C31 C 0.6323(4) 0.0070(3) -0.1572(2) 0.0362(10) Uani 1 1 d . . . . .
C12 C 0.9675(4) 0.8113(4) 0.6738(2) 0.0379(10) Uani 1 1 d . . . . .
H12 H 0.995273 0.801754 0.719681 0.045 Uiso 1 1 calc R U . . .
C54 C -0.3502(4) 0.1151(3) 0.4313(2) 0.0354(10) Uani 1 1 d . . . . .
H54 H -0.331428 0.091192 0.475116 0.042 Uiso 1 1 calc R U . . .
C13 C 0.6511(5) 0.7984(4) 0.2621(2) 0.0389(11) Uani 1 1 d . . . . .
C20 C 0.8159(5) 0.9591(4) 0.1780(2) 0.0434(11) Uani 1 1 d . . . . .
H20 H 0.810601 0.982383 0.225728 0.052 Uiso 1 1 calc R U . . .
C45 C -0.0451(4) 0.5951(4) 0.3541(2) 0.0364(10) Uani 1 1 d . . . . .
C22 C 0.8914(4) 1.0040(4) 0.0670(2) 0.0421(11) Uani 1 1 d . . . . .
H22 H 0.934329 1.058828 0.039977 0.051 Uiso 1 1 calc R U . . .
C53 C -0.2533(5) 0.3299(4) 0.4694(2) 0.0423(11) Uani 1 1 d . . . . .
H53A H -0.194091 0.303972 0.502609 0.051 Uiso 1 1 calc R U . . .
H53B H -0.317660 0.360639 0.495876 0.051 Uiso 1 1 calc R U . . .
C26 C 0.9406(4) 0.3322(4) -0.1024(2) 0.0468(12) Uani 1 1 d . . . . .
H26 H 1.018262 0.367569 -0.075349 0.056 Uiso 1 1 calc R U . . .
C48 C -0.1784(4) 0.4271(3) 0.4330(2) 0.0368(10) Uani 1 1 d . . . . .
C21 C 0.8823(5) 1.0380(4) 0.1385(2) 0.0479(12) Uani 1 1 d . . . . .
H21 H 0.921378 1.114440 0.159366 0.057 Uiso 1 1 calc R U . . .
C47 C -0.0495(4) 0.4285(4) 0.4195(2) 0.0398(10) Uani 1 1 d . . . . .
H47 H -0.006786 0.372699 0.436584 0.048 Uiso 1 1 calc R U . . .
C52 C -0.3617(5) 0.2251(4) 0.3494(3) 0.0536(14) Uani 1 1 d . . . . .
H52 H -0.354116 0.289999 0.324123 0.064 Uiso 1 1 calc R U . . .
C51 C -0.4168(5) 0.1128(4) 0.3241(3) 0.0555(14) Uani 1 1 d . . . . .
H51 H -0.454027 0.087161 0.277959 0.067 Uiso 1 1 calc R U . . .
C43 C 0.1409(5) 0.8728(4) 0.3694(2) 0.0450(11) Uani 1 1 d . . . . .
H43 H 0.070978 0.910271 0.374482 0.054 Uiso 1 1 calc R U . . .
C36 C 0.5320(5) 0.0392(4) -0.1218(2) 0.0448(11) Uani 1 1 d . . . . .
H36 H 0.516265 0.115465 -0.121969 0.054 Uiso 1 1 calc R U . . .
C44 C 0.0179(4) 0.6759(4) 0.3042(2) 0.0469(12) Uani 1 1 d . . . . .
H44A H 0.040994 0.628258 0.263860 0.056 Uiso 1 1 calc R U . . .
H44B H -0.044174 0.720493 0.286894 0.056 Uiso 1 1 calc R U . . .
C27 C 0.9007(5) 0.2145(4) -0.1244(3) 0.0478(12) Uani 1 1 d . . . . .
H27 H 0.944970 0.154886 -0.115206 0.057 Uiso 1 1 calc R U . . .
C32 C 0.6562(5) -0.1053(4) -0.1558(3) 0.0457(12) Uani 1 1 d . . . . .
H32 H 0.724928 -0.127089 -0.178453 0.055 Uiso 1 1 calc R U . . .
C33 C 0.5780(5) -0.1857(4) -0.1206(3) 0.0492(13) Uani 1 1 d . . . . .
H33 H 0.594029 -0.261982 -0.120645 0.059 Uiso 1 1 calc R U . . .
C46 C 0.0155(4) 0.5123(4) 0.3810(2) 0.0429(11) Uani 1 1 d . . . . .
H46 H 0.101916 0.512690 0.373197 0.051 Uiso 1 1 calc R U . . .
C35 C 0.4546(5) -0.0415(4) -0.0859(2) 0.0489(12) Uani 1 1 d . . . . .
H35 H 0.387343 -0.019153 -0.062047 0.059 Uiso 1 1 calc R U . . .
C34 C 0.4773(5) -0.1557(4) -0.0857(2) 0.0456(12) Uani 1 1 d . . . . .
C29 C 0.7082(5) 0.0904(4) -0.2022(2) 0.0535(13) Uani 1 1 d . . . . .
H29A H 0.767285 0.049407 -0.226966 0.064 Uiso 1 1 calc R U . . .
H29B H 0.647818 0.109984 -0.237518 0.064 Uiso 1 1 calc R U . . .
C50 C -0.1728(5) 0.5966(4) 0.3699(3) 0.0478(12) Uani 1 1 d . . . . .
H50 H -0.214735 0.653770 0.353914 0.057 Uiso 1 1 calc R U . . .
C49 C -0.2371(4) 0.5141(4) 0.4091(3) 0.0462(12) Uani 1 1 d . . . . .
H49 H -0.321542 0.517083 0.419597 0.055 Uiso 1 1 calc R U . . .
C39 C 0.1427(5) -0.3960(5) -0.1885(3) 0.0649(16) Uani 1 1 d . . . . .
H39 H 0.111859 -0.431531 -0.234239 0.078 Uiso 1 1 calc R U . . .
C37 C 0.3885(5) -0.2461(5) -0.0499(3) 0.0642(16) Uani 1 1 d . . . . .
H37A H 0.436118 -0.304686 -0.035501 0.077 Uiso 1 1 calc R U . . .
H37B H 0.361573 -0.206437 -0.007663 0.077 Uiso 1 1 calc R U . . .
C38 C 0.2695(5) -0.3493(6) -0.1666(3) 0.0762(19) Uani 1 1 d . . . . .
H38 H 0.340235 -0.346964 -0.193525 0.091 Uiso 1 1 calc R U . . .

loop_
_atom_site_aniso_label
_atom_site_aniso_U_11
_atom_site_aniso_U_22
_atom_site_aniso_U_33
_atom_site_aniso_U_23
_atom_site_aniso_U_13
_atom_site_aniso_U_12
Co1 0.0341(3) 0.0283(3) 0.0162(3) 0.0012(2) 0.0020(2) 0.0025(2)
Co2 0.0253(3) 0.0347(3) 0.0185(3) 0.0063(2) -0.0003(2) 0.0023(2)
O3 0.0446(18) 0.0290(15) 0.0266(15) 0.0081(12) -0.0080(13) 0.0055(12)
O7 0.0383(19) 0.0565(19) 0.0232(15) -0.0060(13) 0.0076(13) 0.0096(15)
O4 0.0441(18) 0.0375(16) 0.0362(17) -0.0020(13) -0.0158(14) 0.0070(14)
O8 0.051(2) 0.0516(19) 0.0329(17) -0.0133(14) -0.0072(15) 0.0054(16)
O6 0.053(2) 0.068(2) 0.0339(17) 0.0061(15) 0.0220(16) 0.0171(17)
O1 0.070(2) 0.0436(19) 0.0369(18) 0.0203(14) -0.0026(16) 0.0078(16)
N5 0.038(2) 0.039(2) 0.034(2) 0.0213(16) 0.0092(16) 0.0125(16)
N8 0.0288(19) 0.0326(18) 0.0247(17) -0.0021(14) 0.0040(14) 0.0017(15)
O2 0.078(3) 0.063(2) 0.0249(17) 0.0021(16) 0.0012(16) 0.0349(19)
O5 0.075(3) 0.057(2) 0.0242(16) 0.0015(15) -0.0009(17) 0.0164(18)
N1 0.033(2) 0.0306(18) 0.0285(18) 0.0088(14) -0.0014(15) 0.0029(15)
N4 0.034(2) 0.0326(18) 0.0298(19) 0.0029(15) 0.0060(16) 0.0006(15)
N2 0.042(2) 0.0305(19) 0.034(2) 0.0078(15) -0.0050(17) -0.0011(16)
N6 0.040(2) 0.034(2) 0.039(2) 0.0124(16) 0.0063(17) 0.0060(16)
N3 0.036(2) 0.050(2) 0.035(2) 0.0099(17) -0.0040(17) -0.0104(17)
N7 0.028(2) 0.042(2) 0.042(2) 0.0009(17) 0.0059(16) 0.0006(16)
C2 0.024(2) 0.0241(19) 0.0193(18) 0.0041(15) -0.0003(15) 0.0050(15)
C1 0.024(2) 0.029(2) 0.023(2) 0.0045(16) 0.0021(17) 0.0094(16)
C8 0.027(2) 0.0201(18) 0.0238(19) 0.0061(15) -0.0006(16) 0.0043(15)
C7 0.029(2) 0.0234(19) 0.025(2) 0.0015(15) 0.0000(17) 0.0099(16)
C18 0.024(2) 0.034(2) 0.022(2) 0.0001(16) 0.0037(16) 0.0045(17)
C24 0.026(2) 0.036(2) 0.023(2) -0.0033(17) 0.0019(17) 0.0075(17)
C5 0.031(2) 0.031(2) 0.022(2) 0.0055(16) 0.0011(17) 0.0125(17)
C3 0.023(2) 0.035(2) 0.034(2) 0.0106(18) -0.0028(17) -0.0012(17)
C4 0.037(2) 0.036(2) 0.032(2) 0.0191(18) 0.0099(19) 0.0061(19)
C14 0.035(2) 0.037(2) 0.022(2) 0.0047(17) 0.0092(18) 0.0130(18)
C19 0.032(2) 0.031(2) 0.023(2) -0.0019(16) 0.0057(17) 0.0054(17)
C9 0.031(2) 0.029(2) 0.034(2) 0.0105(17) 0.0002(18) 0.0040(17)
C25 0.038(3) 0.036(2) 0.024(2) 0.0032(18) 0.0006(19) 0.0127(19)
C42 0.032(2) 0.034(2) 0.040(2) -0.0008(19) 0.012(2) 0.0055(19)
C40 0.042(3) 0.044(3) 0.029(2) 0.0036(19) 0.006(2) -0.003(2)
C15 0.041(3) 0.036(2) 0.036(2) 0.0081(19) 0.017(2) 0.002(2)
C30 0.031(2) 0.032(2) 0.040(2) 0.0097(19) -0.0063(19) 0.0037(18)
C41 0.037(3) 0.041(2) 0.034(2) -0.0086(19) 0.002(2) 0.008(2)
C23 0.036(2) 0.043(2) 0.028(2) 0.0010(18) 0.0086(19) 0.0031(19)
C6 0.038(3) 0.047(3) 0.029(2) 0.011(2) 0.011(2) 0.022(2)
C16 0.038(3) 0.034(2) 0.035(2) -0.0029(18) 0.007(2) 0.0005(19)
C11 0.029(2) 0.042(2) 0.045(3) -0.002(2) -0.008(2) -0.0005(19)
C10 0.033(3) 0.032(2) 0.052(3) 0.014(2) 0.004(2) 0.0014(19)
C31 0.041(3) 0.025(2) 0.036(2) 0.0013(18) -0.011(2) 0.0004(18)
C12 0.037(3) 0.046(3) 0.029(2) 0.0030(19) -0.0076(19) 0.011(2)
C54 0.044(3) 0.028(2) 0.032(2) 0.0079(18) 0.004(2) -0.0011(19)
C13 0.060(3) 0.035(2) 0.029(2) 0.0103(19) 0.016(2) 0.021(2)
C20 0.058(3) 0.043(3) 0.025(2) -0.0060(19) 0.008(2) 0.003(2)
C45 0.037(3) 0.034(2) 0.034(2) -0.0016(18) 0.0020(19) 0.0019(19)
C22 0.040(3) 0.040(3) 0.044(3) 0.006(2) 0.015(2) -0.003(2)
C53 0.046(3) 0.034(2) 0.043(3) 0.005(2) 0.006(2) -0.001(2)
C26 0.039(3) 0.049(3) 0.048(3) 0.017(2) -0.013(2) -0.003(2)
C48 0.039(3) 0.030(2) 0.037(2) -0.0034(18) 0.001(2) 0.0023(19)
C21 0.058(3) 0.034(2) 0.043(3) -0.008(2) 0.008(2) -0.005(2)
C47 0.040(3) 0.034(2) 0.045(3) 0.004(2) 0.004(2) 0.009(2)
C52 0.074(4) 0.030(2) 0.047(3) 0.006(2) -0.013(3) -0.008(2)
C51 0.076(4) 0.042(3) 0.041(3) 0.008(2) -0.017(3) -0.002(2)
C43 0.042(3) 0.045(3) 0.049(3) -0.007(2) 0.010(2) 0.018(2)
C36 0.053(3) 0.033(2) 0.049(3) 0.002(2) -0.001(2) 0.014(2)
C44 0.041(3) 0.054(3) 0.038(3) 0.002(2) 0.000(2) -0.005(2)
C27 0.044(3) 0.044(3) 0.059(3) 0.020(2) -0.008(2) 0.014(2)
C32 0.041(3) 0.038(3) 0.057(3) 0.006(2) 0.000(2) 0.009(2)
C33 0.042(3) 0.033(2) 0.071(3) 0.015(2) -0.014(3) 0.006(2)
C46 0.026(2) 0.049(3) 0.054(3) 0.003(2) 0.007(2) 0.009(2)
C35 0.037(3) 0.063(3) 0.043(3) -0.003(2) 0.001(2) 0.008(2)
C34 0.043(3) 0.042(3) 0.044(3) 0.011(2) -0.014(2) -0.008(2)
C29 0.077(4) 0.037(3) 0.038(3) 0.004(2) -0.003(3) -0.006(2)
C50 0.042(3) 0.038(3) 0.066(3) 0.013(2) 0.010(2) 0.008(2)
C49 0.033(3) 0.038(2) 0.069(3) 0.007(2) 0.017(2) 0.005(2)
C39 0.044(3) 0.089(4) 0.042(3) -0.028(3) 0.011(2) -0.014(3)
C37 0.049(3) 0.075(4) 0.053(3) 0.025(3) -0.021(3) -0.024(3)
C38 0.035(3) 0.116(5) 0.059(4) -0.023(3) 0.015(3) -0.016(3)

loop_
_atom_type_symbol
_atom_type_description
_atom_type_scat_dispersion_real
_atom_type_scat_dispersion_imag
_atom_type_scat_source
C C 0.0033 0.0016 'International Tables Vol C Tables 4.2.6.8 and 6.1.1.4'
H H 0.0000 0.0000 'International Tables Vol C Tables 4.2.6.8 and 6.1.1.4'
Co Co 0.3494 0.9721 'International Tables Vol C Tables 4.2.6.8 and 6.1.1.4'
N N 0.0061 0.0033 'International Tables Vol C Tables 4.2.6.8 and 6.1.1.4'
O O 0.0106 0.0060 'International Tables Vol C Tables 4.2.6.8 and 6.1.1.4'

loop_
_geom_angle_atom_site_label_1
_geom_angle_atom_site_label_2
_geom_angle_atom_site_label_3
_geom_angle
_geom_angle_site_symmetry_1
_geom_angle_site_symmetry_3
_geom_angle_publ_flag
O7 Co1 O1 145.18(13) . 1_554 ?
O7 Co1 O2 96.47(12) . 1_554 ?
O7 Co1 N1 111.94(13) . . ?
O7 Co1 N4 95.52(13) . 1_665 ?
O1 Co1 O2 58.84(11) 1_554 1_554 ?
N1 Co1 O1 90.60(12) . 1_554 ?
N1 Co1 O2 149.36(12) . 1_554 ?
N1 Co1 N4 99.14(13) . 1_665 ?
N4 Co1 O1 107.10(13) 1_665 1_554 ?
N4 Co1 O2 88.90(13) 1_665 1_554 ?
O3 Co2 O6 137.51(13) . . ?
O3 Co2 N5 95.60(12) . 1_665 ?
O3 Co2 N8 115.08(12) . . ?
O6 Co2 N5 108.24(13) . 1_665 ?
O6 Co2 N8 94.99(13) . . ?
N8 Co2 N5 100.45(13) . 1_665 ?
C1 O3 Co2 103.4(2) . . ?
C25 O7 Co1 105.0(2) . . ?
C13 O6 Co2 104.5(3) . . ?
C6 O1 Co1 94.5(3) . 1_556 ?
C54 N5 Co2 122.9(3) . 1_445 ?
C54 N5 C51 104.0(3) . . ?
C51 N5 Co2 132.8(3) . 1_445 ?
C42 N8 Co2 123.8(3) . . ?
C42 N8 C41 105.2(3) . . ?
C41 N8 Co2 129.1(3) . . ?
C6 O2 Co1 86.1(3) . 1_556 ?
C30 N1 Co1 123.6(3) . . ?
C30 N1 C26 105.1(3) . . ?
C26 N1 Co1 129.0(3) . . ?
C40 N4 Co1 125.3(3) . 1_445 ?
C40 N4 C39 104.1(4) . . ?
C39 N4 Co1 130.5(3) . 1_445 ?
C30 N2 C27 107.1(3) . . ?
C30 N2 C29 126.2(4) . . ?
C27 N2 C29 126.4(4) . . ?
C54 N6 C53 125.0(4) . . ?
C54 N6 C52 105.4(4) . . ?
C52 N6 C53 129.5(4) . . ?
C40 N3 C37 126.7(4) . . ?
C40 N3 C38 106.9(4) . . ?
C38 N3 C37 126.4(4) . . ?
C42 N7 C43 107.5(4) . . ?
C42 N7 C44 126.8(4) . . ?
C43 N7 C44 125.8(4) . . ?
C8 C2 C1 122.3(3) . . ?
C3 C2 C1 118.4(3) . . ?
C3 C2 C8 119.2(3) . . ?
O3 C1 C2 116.9(3) . . ?
O4 C1 O3 121.8(3) . . ?
O4 C1 C2 121.3(3) . . ?
C7 C8 C2 119.1(3) . . ?
C9 C8 C2 122.1(3) . . ?
C9 C8 C7 118.6(3) . . ?
C8 C7 C5 118.9(3) . . ?
C12 C7 C8 117.9(3) . . ?
C12 C7 C5 123.0(3) . . ?
C19 C18 C24 119.5(3) . . ?
C23 C18 C24 122.5(3) . . ?
C23 C18 C19 117.9(3) . . ?
C18 C24 C25 122.2(3) . . ?
C16 C24 C18 119.2(4) . . ?
C16 C24 C25 118.4(3) . . ?
C7 C5 C6 121.4(3) . . ?
C4 C5 C7 119.8(3) . . ?
C4 C5 C6 118.7(4) . . ?
C2 C3 H3 119.4 . . ?
C2 C3 C4 121.2(4) . . ?
C4 C3 H3 119.4 . . ?
C5 C4 C3 121.2(4) . . ?
C5 C4 H4 119.4 . . ?
C3 C4 H4 119.4 . . ?
C19 C14 C13 120.7(4) . . ?
C15 C14 C19 119.6(4) . . ?
C15 C14 C13 119.6(4) . . ?
C18 C19 C14 118.8(3) . . ?
C20 C19 C18 118.8(4) . . ?
C20 C19 C14 122.3(4) . . ?
C8 C9 H9 119.5 . . ?
C10 C9 C8 121.0(4) . . ?
C10 C9 H9 119.5 . . ?
O7 C25 C24 116.6(3) . . ?
O8 C25 O7 121.8(4) . . ?
O8 C25 C24 121.6(4) . . ?
N8 C42 N7 111.0(4) . . ?
N8 C42 H42 124.5 . . ?
N7 C42 H42 124.5 . . ?
N4 C40 H40 123.8 . . ?
N3 C40 N4 112.4(4) . . ?
N3 C40 H40 123.8 . . ?
C14 C15 H15 119.4 . . ?
C14 C15 C16 121.2(4) . . ?
C16 C15 H15 119.4 . . ?
N1 C30 N2 111.8(4) . . ?
N1 C30 H30 124.1 . . ?
N2 C30 H30 124.1 . . ?
N8 C41 H41 125.0 . . ?
C43 C41 N8 109.9(4) . . ?
C43 C41 H41 125.0 . . ?
C18 C23 H23 119.4 . . ?
C22 C23 C18 121.2(4) . . ?
C22 C23 H23 119.4 . . ?
O1 C6 C5 118.3(4) . . ?
O2 C6 O1 120.5(4) . . ?
O2 C6 C5 121.2(4) . . ?
C24 C16 C15 121.3(4) . . ?
C24 C16 H16 119.4 . . ?
C15 C16 H16 119.4 . . ?
C10 C11 H11 120.0 . . ?
C12 C11 H11 120.0 . . ?
C12 C11 C10 119.9(4) . . ?
C9 C10 C11 121.0(4) . . ?
C9 C10 H10 119.5 . . ?
C11 C10 H10 119.5 . . ?
C36 C31 C29 120.5(4) . . ?
C32 C31 C36 119.4(4) . . ?
C32 C31 C29 119.9(4) . . ?
C7 C12 H12 119.2 . . ?
C11 C12 C7 121.5(4) . . ?
C11 C12 H12 119.2 . . ?
N5 C54 N6 112.4(4) . . ?
N5 C54 H54 123.8 . . ?
N6 C54 H54 123.8 . . ?
O6 C13 C14 115.4(4) . . ?
O5 C13 O6 123.1(4) . . ?
O5 C13 C14 121.4(4) . . ?
C19 C20 H20 119.4 . . ?
C21 C20 C19 121.2(4) . . ?
C21 C20 H20 119.4 . . ?
C46 C45 C44 121.9(4) . . ?
C46 C45 C50 118.1(4) . . ?
C50 C45 C44 119.9(4) . . ?
C23 C22 H22 119.6 . . ?
C23 C22 C21 120.8(4) . . ?
C21 C22 H22 119.6 . . ?
N6 C53 H53A 109.4 . . ?
N6 C53 H53B 109.4 . . ?
N6 C53 C48 111.0(3) . . ?
H53A C53 H53B 108.0 . . ?
C48 C53 H53A 109.4 . . ?
C48 C53 H53B 109.4 . . ?
N1 C26 H26 125.3 . . ?
C27 C26 N1 109.4(4) . . ?
C27 C26 H26 125.3 . . ?
C47 C48 C53 120.8(4) . . ?
C49 C48 C53 121.0(4) . . ?
C49 C48 C47 118.1(4) . . ?
C20 C21 C22 119.9(4) . . ?
C20 C21 H21 120.0 . . ?
C22 C21 H21 120.0 . . ?
C48 C47 H47 119.7 . . ?
C46 C47 C48 120.5(4) . . ?
C46 C47 H47 119.7 . . ?
N6 C52 H52 126.0 . . ?
C51 C52 N6 108.0(4) . . ?
C51 C52 H52 126.0 . . ?
N5 C51 H51 124.9 . . ?
C52 C51 N5 110.1(4) . . ?
C52 C51 H51 124.9 . . ?
N7 C43 H43 126.8 . . ?
C41 C43 N7 106.4(4) . . ?
C41 C43 H43 126.8 . . ?
C31 C36 H36 119.8 . . ?
C31 C36 C35 120.5(4) . . ?
C35 C36 H36 119.8 . . ?
N7 C44 C45 112.2(4) . . ?
N7 C44 H44A 109.2 . . ?
N7 C44 H44B 109.2 . . ?
C45 C44 H44A 109.2 . . ?
C45 C44 H44B 109.2 . . ?
H44A C44 H44B 107.9 . . ?
N2 C27 H27 126.7 . . ?
C26 C27 N2 106.5(4) . . ?
C26 C27 H27 126.7 . . ?
C31 C32 H32 120.0 . . ?
C31 C32 C33 120.0(5) . . ?
C33 C32 H32 120.0 . . ?
C32 C33 H33 119.3 . . ?
C34 C33 C32 121.4(4) . . ?
C34 C33 H33 119.3 . . ?
C45 C46 C47 121.3(4) . . ?
C45 C46 H46 119.3 . . ?
C47 C46 H46 119.3 . . ?
C36 C35 H35 120.0 . . ?
C36 C35 C34 120.1(5) . . ?
C34 C35 H35 120.0 . . ?
C33 C34 C35 118.7(4) . . ?
C33 C34 C37 121.1(5) . . ?
C35 C34 C37 120.2(5) . . ?
N2 C29 C31 114.2(4) . . ?
N2 C29 H29A 108.7 . . ?
N2 C29 H29B 108.7 . . ?
C31 C29 H29A 108.7 . . ?
C31 C29 H29B 108.7 . . ?
H29A C29 H29B 107.6 . . ?
C45 C50 H50 119.7 . . ?
C49 C50 C45 120.5(4) . . ?
C49 C50 H50 119.7 . . ?
C48 C49 H49 119.4 . . ?
C50 C49 C48 121.3(4) . . ?
C50 C49 H49 119.4 . . ?
N4 C39 H39 124.6 . . ?
N4 C39 C38 110.9(4) . . ?
C38 C39 H39 124.6 . . ?
N3 C37 C34 111.5(4) . . ?
N3 C37 H37A 109.3 . . ?
N3 C37 H37B 109.3 . . ?
C34 C37 H37A 109.3 . . ?
C34 C37 H37B 109.3 . . ?
H37A C37 H37B 108.0 . . ?
N3 C38 H38 127.2 . . ?
C39 C38 N3 105.6(4) . . ?
C39 C38 H38 127.2 . . ?

loop_
_geom_bond_atom_site_label_1
_geom_bond_atom_site_label_2
_geom_bond_distance
_geom_bond_site_symmetry_2
_geom_bond_publ_flag
Co1 O7 1.983(3) . ?
Co1 O1 2.106(3) 1_554 ?
Co1 O2 2.289(3) 1_554 ?
Co1 N1 2.048(3) . ?
Co1 N4 2.081(3) 1_665 ?
Co2 O3 1.982(2) . ?
Co2 O6 1.998(3) . ?
Co2 N5 2.084(3) 1_665 ?
Co2 N8 2.046(3) . ?
O3 C1 1.278(4) . ?
O7 C25 1.274(5) . ?
O4 C1 1.229(4) . ?
O8 C25 1.235(5) . ?
O6 C13 1.266(5) . ?
O1 C6 1.248(5) . ?
N5 C54 1.325(5) . ?
N5 C51 1.355(5) . ?
N8 C42 1.313(5) . ?
N8 C41 1.383(5) . ?
O2 C6 1.246(5) . ?
O5 C13 1.224(5) . ?
N1 C30 1.317(5) . ?
N1 C26 1.372(5) . ?
N4 C40 1.326(5) . ?
N4 C39 1.342(6) . ?
N2 C30 1.333(5) . ?
N2 C27 1.358(5) . ?
N2 C29 1.459(5) . ?
N6 C54 1.341(5) . ?
N6 C53 1.474(5) . ?
N6 C52 1.343(6) . ?
N3 C40 1.318(5) . ?
N3 C37 1.477(5) . ?
N3 C38 1.355(6) . ?
N7 C42 1.350(5) . ?
N7 C43 1.360(5) . ?
N7 C44 1.480(5) . ?
C2 C1 1.505(5) . ?
C2 C8 1.432(5) . ?
C2 C3 1.363(5) . ?
C8 C7 1.427(5) . ?
C8 C9 1.417(5) . ?
C7 C5 1.429(5) . ?
C7 C12 1.421(5) . ?
C18 C24 1.429(5) . ?
C18 C19 1.424(5) . ?
C18 C23 1.421(5) . ?
C24 C25 1.503(5) . ?
C24 C16 1.368(5) . ?
C5 C4 1.354(5) . ?
C5 C6 1.511(5) . ?
C3 H3 0.9300 . ?
C3 C4 1.408(5) . ?
C4 H4 0.9300 . ?
C14 C19 1.432(5) . ?
C14 C15 1.367(6) . ?
C14 C13 1.521(5) . ?
C19 C20 1.418(6) . ?
C9 H9 0.9300 . ?
C9 C10 1.359(6) . ?
C42 H42 0.9300 . ?
C40 H40 0.9300 . ?
C15 H15 0.9300 . ?
C15 C16 1.402(6) . ?
C30 H30 0.9300 . ?
C41 H41 0.9300 . ?
C41 C43 1.339(6) . ?
C23 H23 0.9300 . ?
C23 C22 1.366(6) . ?
C16 H16 0.9300 . ?
C11 H11 0.9300 . ?
C11 C10 1.389(6) . ?
C11 C12 1.365(6) . ?
C10 H10 0.9300 . ?
C31 C36 1.379(6) . ?
C31 C32 1.374(6) . ?
C31 C29 1.511(6) . ?
C12 H12 0.9300 . ?
C54 H54 0.9300 . ?
C20 H20 0.9300 . ?
C20 C21 1.366(6) . ?
C45 C44 1.504(6) . ?
C45 C46 1.376(6) . ?
C45 C50 1.400(6) . ?
C22 H22 0.9300 . ?
C22 C21 1.394(6) . ?
C53 H53A 0.9700 . ?
C53 H53B 0.9700 . ?
C53 C48 1.507(6) . ?
C26 H26 0.9300 . ?
C26 C27 1.352(6) . ?
C48 C47 1.394(6) . ?
C48 C49 1.382(6) . ?
C21 H21 0.9300 . ?
C47 H47 0.9300 . ?
C47 C46 1.384(6) . ?
C52 H52 0.9300 . ?
C52 C51 1.335(6) . ?
C51 H51 0.9300 . ?
C43 H43 0.9300 . ?
C36 H36 0.9300 . ?
C36 C35 1.387(6) . ?
C44 H44A 0.9700 . ?
C44 H44B 0.9700 . ?
C27 H27 0.9300 . ?
C32 H32 0.9300 . ?
C32 C33 1.381(6) . ?
C33 H33 0.9300 . ?
C33 C34 1.370(7) . ?
C46 H46 0.9300 . ?
C35 H35 0.9300 . ?
C35 C34 1.388(7) . ?
C34 C37 1.515(6) . ?
C29 H29A 0.9700 . ?
C29 H29B 0.9700 . ?
C50 H50 0.9300 . ?
C50 C49 1.379(6) . ?
C49 H49 0.9300 . ?
C39 H39 0.9300 . ?
C39 C38 1.354(7) . ?
C37 H37A 0.9700 . ?
C37 H37B 0.9700 . ?
C38 H38 0.9300 . ?

loop_
_geom_torsion_atom_site_label_1
_geom_torsion_atom_site_label_2
_geom_torsion_atom_site_label_3
_geom_torsion_atom_site_label_4
_geom_torsion
_geom_torsion_site_symmetry_1
_geom_torsion_site_symmetry_2
_geom_torsion_site_symmetry_3
_geom_torsion_site_symmetry_4
_geom_torsion_publ_flag
Co1 O7 C25 O8 -2.2(5) . . . . ?
Co1 O7 C25 C24 175.7(3) . . . . ?
Co1 O1 C6 O2 -1.7(4) 1_556 . . . ?
Co1 O1 C6 C5 177.7(3) 1_556 . . . ?
Co1 O2 C6 O1 1.6(4) 1_556 . . . ?
Co1 O2 C6 C5 -177.9(4) 1_556 . . . ?
Co1 N1 C30 N2 164.3(3) . . . . ?
Co1 N1 C26 C27 -163.2(3) . . . . ?
Co1 N4 C40 N3 -178.6(3) 1_445 . . . ?
Co1 N4 C39 C38 177.9(4) 1_445 . . . ?
Co2 O3 C1 O4 -3.9(4) . . . . ?
Co2 O3 C1 C2 179.8(3) . . . . ?
Co2 O6 C13 O5 8.4(5) . . . . ?
Co2 O6 C13 C14 -172.5(3) . . . . ?
Co2 N5 C54 N6 175.5(3) 1_445 . . . ?
Co2 N5 C51 C52 -174.6(4) 1_445 . . . ?
Co2 N8 C42 N7 -165.3(3) . . . . ?
Co2 N8 C41 C43 165.5(3) . . . . ?
N8 C41 C43 N7 -1.8(5) . . . . ?
N1 C26 C27 N2 0.2(5) . . . . ?
N4 C39 C38 N3 -0.2(7) . . . . ?
N6 C53 C48 C47 -88.6(5) . . . . ?
N6 C53 C48 C49 88.3(5) . . . . ?
N6 C52 C51 N5 -0.1(6) . . . . ?
C2 C8 C7 C5 4.7(5) . . . . ?
C2 C8 C7 C12 179.8(3) . . . . ?
C2 C8 C9 C10 -177.1(4) . . . . ?
C2 C3 C4 C5 2.4(6) . . . . ?
C1 C2 C8 C7 170.0(3) . . . . ?
C1 C2 C8 C9 -15.1(6) . . . . ?
C1 C2 C3 C4 -173.5(4) . . . . ?
C8 C2 C1 O3 -36.1(5) . . . . ?
C8 C2 C1 O4 147.6(4) . . . . ?
C8 C2 C3 C4 4.7(6) . . . . ?
C8 C7 C5 C4 2.2(6) . . . . ?
C8 C7 C5 C6 179.4(3) . . . . ?
C8 C7 C12 C11 -3.4(6) . . . . ?
C8 C9 C10 C11 -1.8(6) . . . . ?
C7 C8 C9 C10 -2.2(6) . . . . ?
C7 C5 C4 C3 -5.8(6) . . . . ?
C7 C5 C6 O1 -134.1(4) . . . . ?
C7 C5 C6 O2 45.4(6) . . . . ?
C18 C24 C25 O7 38.9(5) . . . . ?
C18 C24 C25 O8 -143.2(4) . . . . ?
C18 C24 C16 C15 -3.0(6) . . . . ?
C18 C19 C20 C21 3.7(7) . . . . ?
C18 C23 C22 C21 0.8(7) . . . . ?
C24 C18 C19 C14 -4.2(6) . . . . ?
C24 C18 C19 C20 178.7(4) . . . . ?
C24 C18 C23 C22 179.0(4) . . . . ?
C5 C7 C12 C11 171.5(4) . . . . ?
C3 C2 C1 O3 142.0(4) . . . . ?
C3 C2 C1 O4 -34.3(5) . . . . ?
C3 C2 C8 C7 -8.1(5) . . . . ?
C3 C2 C8 C9 166.8(4) . . . . ?
C4 C5 C6 O1 43.2(6) . . . . ?
C4 C5 C6 O2 -137.3(4) . . . . ?
C14 C19 C20 C21 -173.2(4) . . . . ?
C14 C15 C16 C24 -2.9(7) . . . . ?
C19 C18 C24 C25 -169.0(4) . . . . ?
C19 C18 C24 C16 6.5(6) . . . . ?
C19 C18 C23 C22 2.6(6) . . . . ?
C19 C14 C15 C16 5.2(6) . . . . ?
C19 C14 C13 O6 130.1(4) . . . . ?
C19 C14 C13 O5 -50.7(6) . . . . ?
C19 C20 C21 C22 -0.3(8) . . . . ?
C9 C8 C7 C5 -170.4(3) . . . . ?
C9 C8 C7 C12 4.7(5) . . . . ?
C25 C24 C16 C15 172.7(4) . . . . ?
C42 N8 C41 C43 0.9(5) . . . . ?
C42 N7 C43 C41 1.9(5) . . . . ?
C42 N7 C44 C45 86.6(5) . . . . ?
C40 N4 C39 C38 1.1(6) . . . . ?
C40 N3 C37 C34 -134.6(5) . . . . ?
C40 N3 C38 C39 -0.7(7) . . . . ?
C15 C14 C19 C18 -1.6(6) . . . . ?
C15 C14 C19 C20 175.4(4) . . . . ?
C15 C14 C13 O6 -46.7(5) . . . . ?
C15 C14 C13 O5 132.5(4) . . . . ?
C30 N1 C26 C27 -0.3(5) . . . . ?
C30 N2 C27 C26 -0.1(5) . . . . ?
C30 N2 C29 C31 -107.5(5) . . . . ?
C41 N8 C42 N7 0.3(5) . . . . ?
C23 C18 C24 C25 14.6(6) . . . . ?
C23 C18 C24 C16 -169.8(4) . . . . ?
C23 C18 C19 C14 172.3(4) . . . . ?
C23 C18 C19 C20 -4.8(6) . . . . ?
C23 C22 C21 C20 -2.0(7) . . . . ?
C6 C5 C4 C3 176.9(4) . . . . ?
C16 C24 C25 O7 -136.7(4) . . . . ?
C16 C24 C25 O8 41.2(6) . . . . ?
C10 C11 C12 C7 -0.5(7) . . . . ?
C31 C36 C35 C34 -0.2(7) . . . . ?
C31 C32 C33 C34 -1.1(7) . . . . ?
C12 C7 C5 C4 -172.6(4) . . . . ?
C12 C7 C5 C6 4.6(6) . . . . ?
C12 C11 C10 C9 3.2(7) . . . . ?
C54 N5 C51 C52 -0.1(6) . . . . ?
C54 N6 C53 C48 153.3(4) . . . . ?
C54 N6 C52 C51 0.2(6) . . . . ?
C13 C14 C19 C18 -178.4(4) . . . . ?
C13 C14 C19 C20 -1.5(6) . . . . ?
C13 C14 C15 C16 -177.9(4) . . . . ?
C45 C50 C49 C48 -0.8(7) . . . . ?
C53 N6 C54 N5 179.1(4) . . . . ?
C53 N6 C52 C51 -179.1(5) . . . . ?
C53 C48 C47 C46 174.7(4) . . . . ?
C53 C48 C49 C50 -173.8(4) . . . . ?
C26 N1 C30 N2 0.2(5) . . . . ?
C48 C47 C46 C45 -1.0(7) . . . . ?
C47 C48 C49 C50 3.2(7) . . . . ?
C52 N6 C54 N5 -0.3(5) . . . . ?
C52 N6 C53 C48 -27.5(7) . . . . ?
C51 N5 C54 N6 0.2(5) . . . . ?
C43 N7 C42 N8 -1.4(5) . . . . ?
C43 N7 C44 C45 -94.4(5) . . . . ?
C36 C31 C32 C33 1.6(7) . . . . ?
C36 C31 C29 N2 64.9(6) . . . . ?
C36 C35 C34 C33 0.8(7) . . . . ?
C36 C35 C34 C37 -176.8(4) . . . . ?
C44 N7 C42 N8 177.8(4) . . . . ?
C44 N7 C43 C41 -177.3(4) . . . . ?
C44 C45 C46 C47 -171.7(4) . . . . ?
C44 C45 C50 C49 172.7(4) . . . . ?
C27 N2 C30 N1 -0.1(5) . . . . ?
C27 N2 C29 C31 79.7(6) . . . . ?
C32 C31 C36 C35 -1.0(7) . . . . ?
C32 C31 C29 N2 -120.2(5) . . . . ?
C32 C33 C34 C35 -0.1(7) . . . . ?
C32 C33 C34 C37 177.4(4) . . . . ?
C33 C34 C37 N3 -92.8(6) . . . . ?
C46 C45 C44 N7 -65.8(6) . . . . ?
C46 C45 C50 C49 -2.5(7) . . . . ?
C35 C34 C37 N3 84.6(6) . . . . ?
C29 N2 C30 N1 -174.1(4) . . . . ?
C29 N2 C27 C26 173.9(4) . . . . ?
C29 C31 C36 C35 173.9(4) . . . . ?
C29 C31 C32 C33 -173.3(4) . . . . ?
C50 C45 C44 N7 119.2(5) . . . . ?
C50 C45 C46 C47 3.4(7) . . . . ?
C49 C48 C47 C46 -2.3(6) . . . . ?
C39 N4 C40 N3 -1.5(5) . . . . ?
C37 N3 C40 N4 -179.8(4) . . . . ?
C37 N3 C38 C39 -179.5(5) . . . . ?
C38 N3 C40 N4 1.4(6) . . . . ?
C38 N3 C37 C34 43.9(8) . . . . ?
